data_9003689
loop_
_publ_author_name
'Nelson, W. R.'
'Griffen, D. T.'

_publ_section_title
;
 Crystal chemistry of Zn-rich rhodonite ("fowlerite")
 Sample: 15-4029
 Note: this is a plausible typical cation distribution for rhodonite
;
_journal_name_full 'American Mineralogist'
_journal_page_first 969
_journal_page_last 983
_journal_paper_doi 10.2138/am.2005.1694
_journal_volume 90
_journal_year 2005
_chemical_formula_sum 'Ca0.3 Fe0.4 Mg0.1 Mn4.292 O15 Si5 Zn0.005'
_chemical_name_mineral Rhodonite
_space_group_IT_number 2
_symmetry_space_group_name_Hall '-P 1 (1/2*x+1/2*y,1/2*x-1/2*y,-z)'
_symmetry_space_group_name_H-M 'C -1'
_cell_angle_alpha 108.744
_cell_angle_beta 103.752
_cell_angle_gamma 82.030
_cell_formula_units_Z 4
_cell_length_a 9.8793
_cell_length_b 10.5298
_cell_length_c 12.2257
_cell_volume 1167.144
_database_code_amcsd 0003787
_exptl_crystal_density_diffrn 3.718
_cod_original_formula_sum 'Mn4.292 Fe.4 Ca.3 Mg.1 Zn.005 Si5 O15'
_cod_database_code 9003689

loop_
_space_group_symop_operation_xyz
x,y,z
1/2+x,1/2+y,z
-x,-y,-z
1/2-x,1/2-y,-z

loop_
_atom_site_aniso_label
_atom_site_aniso_U_11
_atom_site_aniso_U_22
_atom_site_aniso_U_33
_atom_site_aniso_U_12
_atom_site_aniso_U_13
_atom_site_aniso_U_23
Mn1 0.00670 0.00600 0.00910 0.00250 0.00120 -0.00030
Fe1 0.00670 0.00600 0.00910 0.00250 0.00120 -0.00030
Ca1 0.00670 0.00600 0.00910 0.00250 0.00120 -0.00030
Mn2 0.00620 0.00680 0.00800 0.00260 0.00040 -0.00020
Fe2 0.00620 0.00680 0.00800 0.00260 0.00040 -0.00020
Ca2 0.00620 0.00680 0.00800 0.00260 0.00040 -0.00020
Mn3 0.00740 0.00680 0.00800 0.00170 0.00120 -0.00020
Ca3 0.00740 0.00680 0.00800 0.00170 0.00120 -0.00020
Fe3 0.00740 0.00680 0.00800 0.00170 0.00120 -0.00020
Mn4 0.01630 0.00750 0.00720 0.00220 -0.00290 -0.00310
Mg4 0.01630 0.00750 0.00720 0.00220 -0.00290 -0.00310
Fe4 0.01630 0.00750 0.00720 0.00220 -0.00290 -0.00310
Zn4 0.01630 0.00750 0.00720 0.00220 -0.00290 -0.00310
Mn5 0.00830 0.00800 0.01300 0.00390 0.00330 -0.00060
Ca5 0.00830 0.00800 0.01300 0.00390 0.00330 -0.00060
Fe5 0.00830 0.00800 0.01300 0.00390 0.00330 -0.00060
Si1 0.00450 0.00610 0.00560 0.00150 -0.00070 -0.00080
Si2 0.00450 0.00520 0.00580 0.00200 0.00000 -0.00070
Si3 0.00430 0.00590 0.00540 0.00210 -0.00030 -0.00020
Si4 0.00460 0.00670 0.00640 0.00280 0.00000 -0.00060
Si5 0.00540 0.00550 0.00700 0.00200 0.00020 0.00040
OA1 0.00520 0.00880 0.00970 0.00280 -0.00070 -0.00020
OA2 0.00430 0.00860 0.01030 0.00450 0.00070 0.00060
OA3 0.00570 0.00870 0.01050 0.00270 0.00100 -0.00120
OA4 0.00550 0.00810 0.01120 0.00370 0.00090 -0.00070
OA5 0.00600 0.00750 0.01060 0.00230 0.00050 -0.00140
OA6 0.00800 0.00570 0.01310 0.00300 0.00120 0.00090
OB1 0.00980 0.00890 0.01120 0.00240 0.00080 -0.00420
OB2 0.00820 0.00850 0.00900 0.00210 -0.00090 -0.00480
OB3 0.00800 0.00840 0.01180 0.00140 0.00180 0.00110
OB4 0.01020 0.01040 0.00910 0.00080 0.00070 -0.00430
OC1 0.00810 0.00910 0.00670 0.00260 0.00050 0.00150
OC2 0.00710 0.01070 0.01020 0.00720 -0.00050 -0.00190
OC3 0.00740 0.01320 0.00610 0.00360 0.00040 -0.00150
OC4 0.00680 0.00880 0.00960 0.00540 0.00150 0.00080
OC5 0.00720 0.00930 0.00730 -0.00110 0.00020 0.00020

loop_
_atom_site_label
_atom_site_fract_x
_atom_site_fract_y
_atom_site_fract_z
_atom_site_occupancy
_atom_site_U_iso_or_equiv
_atom_site_type_symbol
_atom_site_attached_hydrogens
Mn1 -0.00119 0.03115 0.14686 0.87100 0.00730 Mn 0
Fe1 -0.00119 0.03115 0.14686 0.08000 0.00730 Fe 0
Ca1 -0.00119 0.03115 0.14686 0.05000 0.00730 Ca 0
Mn2 0.00090 0.12570 0.44400 0.87100 0.00710 Mn 0
Fe2 0.00090 0.12570 0.44400 0.08000 0.00710 Fe 0
Ca2 0.00090 0.12570 0.44400 0.05000 0.00710 Ca 0
Mn3 0.01673 0.20471 0.72902 0.87100 0.00760 Mn 0
Ca3 0.01673 0.20471 0.72902 0.10000 0.00760 Ca 0
Fe3 0.01673 0.20471 0.72902 0.08000 0.00760 Fe 0
Mn4 0.06622 0.26336 0.02146 0.82200 0.01110 Mn 0
Mg4 0.06622 0.26336 0.02146 0.10000 0.01110 Mg 0
Fe4 0.06622 0.26336 0.02146 0.08000 0.01110 Fe 0
Zn4 0.06622 0.26336 0.02146 0.00500 0.01110 Zn 0
Mn5 0.99400 0.35950 0.30700 0.85700 0.00940 Mn 0
Ca5 0.99400 0.35950 0.30700 0.10000 0.00940 Ca 0
Fe5 0.99400 0.35950 0.30700 0.08000 0.00940 Fe 0
Si1 0.20494 0.44933 0.91094 1.00000 0.00570 Si 0
Si2 0.21318 0.36657 0.65330 1.00000 0.00520 Si 0
Si3 0.21805 0.58031 0.52835 1.00000 0.00530 Si 0
Si4 0.21443 0.50584 0.25906 1.00000 0.00580 Si 0
Si5 0.20289 0.70043 0.12364 1.00000 0.00620 Si 0
OA1 0.12770 0.07220 0.03990 1.00000 0.00830 O 0
OA2 0.11920 0.15750 0.32280 1.00000 0.00760 O 0
OA3 0.11320 0.92310 0.43660 1.00000 0.00840 O 0
OA4 0.11910 0.01370 0.73290 1.00000 0.00820 O 0
OA5 0.13280 0.79050 0.85290 1.00000 0.00830 O 0
OA6 0.09570 0.83180 0.12820 1.00000 0.00920 O 0
OB1 0.12980 0.32000 0.90130 1.00000 0.01000 O 0
OB2 0.12570 0.23640 0.60970 1.00000 0.00870 O 0
OB3 0.13190 0.71300 0.58670 1.00000 0.01000 O 0
OB4 0.12650 0.38060 0.18010 1.00000 0.01030 O 0
OC1 0.17050 0.46810 0.77750 1.00000 0.00830 O 0
OC2 0.15920 0.46050 0.56390 1.00000 0.00860 O 0
OC3 0.16680 0.53490 0.38500 1.00000 0.00880 O 0
OC4 0.15730 0.64250 0.21990 1.00000 0.00790 O 0
OC5 0.14600 0.59050 0.99470 1.00000 0.00910 O 0

loop_
_cod_changelog_entry_id
_cod_changelog_entry_author
_cod_changelog_entry_date
_cod_changelog_entry_text
1
;cod-tools version 3.8.0
Id: cif_guess_AMCSD_atom_types 9581 2023-05-17 12:35:41Z saulius
;
2023-05-23T09:17:57+03:00
;Derived atom types and hydrogen counts
from atom names that follow the AMCSD naming convention
(Wat == water, O-H == hydroxyl).
;

loop_
_cod_related_entry_id
_cod_related_entry_database
_cod_related_entry_code
1 AMCSD 0003787
